data_4327245
loop_
_publ_author_name
'D. Amilan Jose'
'D. Krishna Kumar'
'Bishwajit Ganguly'
'Amitava Das'

_publ_section_title
;
 Rugby-Ball-Shaped Sulfate-Water-Sulfate Adduct Encapsulated in a Neutral
 Molecular Receptor Capsule
;
_journal_name_full 'Inorganic Chemistry'
_journal_page_first 5817
_journal_page_last 5819
_journal_paper_doi 10.1021/ic062466+
_journal_volume 46
_journal_year 2007
_chemical_formula_sum 'C30 H37 N11 O10'
_chemical_formula_weight 711.71
_chemical_name_systematic
; 
 ? 
;
_space_group_IT_number 2
_symmetry_cell_setting triclinic
_symmetry_space_group_name_Hall '-P 1'
_symmetry_space_group_name_H-M 'P -1'
_atom_sites_solution_hydrogens geom
_atom_sites_solution_primary direct
_atom_sites_solution_secondary difmap
_audit_creation_method SHELXL-97
_cell_angle_alpha 99.560(4)
_cell_angle_beta 91.818(4)
_cell_angle_gamma 93.915(5)
_cell_formula_units_Z 2
_cell_length_a 8.000(2)
_cell_length_b 14.482(4)
_cell_length_c 14.837(4)
_cell_measurement_temperature 298(2)
_cell_volume 1689.5(8)
_computing_cell_refinement 'BRUKER AXS SMART 3'
_computing_data_collection 'BRUKER AXS SMART 3'
_computing_data_reduction 'BRUKER AXS SAINT'
_computing_molecular_graphics 'BRUKER SHELXLTL'
_computing_publication_material 'MERCURY 1.4'
_computing_structure_refinement 'SHELXL-97 (Sheldrick, 1997)'
_computing_structure_solution 'SHELXS-97 (Sheldrick, 1990)'
_diffrn_ambient_temperature 298(2)
_diffrn_detector_area_resol_mean 0.3
_diffrn_measured_fraction_theta_full 0.892
_diffrn_measured_fraction_theta_max 0.892
_diffrn_measurement_device_type 'BRUKER SMART CCD AREA DETECTOR'
_diffrn_measurement_method 'PHI-OMEGA SCAN'
_diffrn_radiation_monochromator graphite
_diffrn_radiation_source 'fine-focus sealed tube'
_diffrn_radiation_type MoK\a
_diffrn_radiation_wavelength 0.71073
_diffrn_reflns_av_R_equivalents 0.0175
_diffrn_reflns_av_sigmaI/netI 0.0468
_diffrn_reflns_limit_h_max 10
_diffrn_reflns_limit_h_min -10
_diffrn_reflns_limit_k_max 19
_diffrn_reflns_limit_k_min -17
_diffrn_reflns_limit_l_max 19
_diffrn_reflns_limit_l_min -16
_diffrn_reflns_number 10163
_diffrn_reflns_theta_full 28.22
_diffrn_reflns_theta_max 28.22
_diffrn_reflns_theta_min 1.39
_exptl_absorpt_coefficient_mu 0.108
_exptl_absorpt_correction_T_max 0.9957
_exptl_absorpt_correction_T_min 0.9633
_exptl_absorpt_correction_type multi-scan
_exptl_absorpt_process_details SADABS
_exptl_crystal_colour COLORLESS
_exptl_crystal_density_diffrn 1.399
_exptl_crystal_description ROD
_exptl_crystal_F_000 748
_exptl_crystal_size_max 0.35
_exptl_crystal_size_mid 0.11
_exptl_crystal_size_min 0.04
_refine_diff_density_max 0.373
_refine_diff_density_min -0.341
_refine_diff_density_rms 0.096
_refine_ls_extinction_method none
_refine_ls_goodness_of_fit_ref 0.983
_refine_ls_hydrogen_treatment mixed
_refine_ls_matrix_type full
_refine_ls_number_parameters 582
_refine_ls_number_reflns 7442
_refine_ls_number_restraints 0
_refine_ls_restrained_S_all 0.983
_refine_ls_R_factor_all 0.0959
_refine_ls_R_factor_gt 0.0569
_refine_ls_shift/su_max 0.006
_refine_ls_shift/su_mean 0.001
_refine_ls_structure_factor_coef Fsqd
_refine_ls_weighting_details 'calc w=1/[\s^2^(Fo^2^)+(0.1111P)^2^+0.2146P] where P=(Fo^2^+2Fc^2^)/3'
_refine_ls_weighting_scheme calc
_refine_ls_wR_factor_gt 0.1530
_refine_ls_wR_factor_ref 0.1995
_reflns_number_gt 4503
_reflns_number_total 7442
_reflns_threshold_expression >2sigma(I)
_cod_data_source_file ic0624662B2B-file004_2.cif
_cod_data_source_block kkam68m
_cod_original_cell_volume 1689.3(7)
_cod_database_code 4327245

loop_
_symmetry_equiv_pos_as_xyz
'x, y, z'
'-x, -y, -z'

loop_
_atom_site_label
_atom_site_type_symbol
_atom_site_fract_x
_atom_site_fract_y
_atom_site_fract_z
_atom_site_U_iso_or_equiv
_atom_site_adp_type
_atom_site_occupancy
_atom_site_symmetry_multiplicity
_atom_site_calc_flag
_atom_site_refinement_flags
N1 N 0.3887(3) 0.41892(12) 0.18533(13) 0.0454(5) Uani 1 1 d .
C2A C 0.2647(4) 0.37029(18) 0.23488(18) 0.0503(6) Uani 1 1 d .
C3A C 0.2741(4) 0.40645(17) 0.33669(18) 0.0491(6) Uani 1 1 d .
N4A N 0.2109(3) 0.49876(15) 0.35781(15) 0.0524(5) Uani 1 1 d .
C5A C 0.1982(3) 0.53978(17) 0.44498(16) 0.0453(5) Uani 1 1 d .
O6A O 0.2483(2) 0.50461(13) 0.51002(12) 0.0611(5) Uani 1 1 d .
N7A N 0.1236(3) 0.62364(15) 0.45377(15) 0.0502(5) Uani 1 1 d .
C8A C 0.0935(3) 0.68564(16) 0.53268(16) 0.0430(5) Uani 1 1 d .
C9A C 0.1594(4) 0.6799(2) 0.61908(18) 0.0582(7) Uani 1 1 d .
C10A C 0.1267(4) 0.7469(2) 0.6931(2) 0.0655(8) Uani 1 1 d .
C11A C 0.0321(3) 0.81912(18) 0.68077(18) 0.0540(6) Uani 1 1 d .
C12A C -0.0365(3) 0.82623(19) 0.59603(19) 0.0547(6) Uani 1 1 d .
C13A C -0.0046(3) 0.75979(18) 0.52256(18) 0.0522(6) Uani 1 1 d .
N14A N -0.0007(4) 0.8898(2) 0.7596(2) 0.0794(8) Uani 1 1 d .
O15A O 0.0644(5) 0.8857(2) 0.83204(19) 0.1479(15) Uani 1 1 d .
O16A O -0.0936(4) 0.94979(19) 0.74785(18) 0.1060(9) Uani 1 1 d .
C2B C 0.3435(4) 0.40536(19) 0.08708(18) 0.0583(7) Uani 1 1 d .
C3B C 0.2265(4) 0.47805(19) 0.0649(2) 0.0604(7) Uani 1 1 d .
N4B N 0.3118(3) 0.57005(15) 0.09678(15) 0.0565(6) Uani 1 1 d .
C5B C 0.2834(3) 0.64685(17) 0.06017(16) 0.0478(6) Uani 1 1 d .
O6B O 0.1882(2) 0.64655(13) -0.00605(13) 0.0623(5) Uani 1 1 d .
N7B N 0.3759(3) 0.72544(14) 0.10597(16) 0.0531(6) Uani 1 1 d .
C8B C 0.3677(3) 0.81955(16) 0.09740(16) 0.0455(6) Uani 1 1 d .
C9B C 0.2731(4) 0.8507(2) 0.02933(18) 0.0574(7) Uani 1 1 d .
C10B C 0.2700(4) 0.94645(19) 0.0294(2) 0.0611(7) Uani 1 1 d .
C11B C 0.3635(4) 1.00882(18) 0.09434(18) 0.0565(7) Uani 1 1 d .
C12B C 0.4608(4) 0.9788(2) 0.1596(2) 0.0609(7) Uani 1 1 d .
C13B C 0.4611(4) 0.88504(18) 0.16145(18) 0.0547(7) Uani 1 1 d .
N14B N 0.3593(4) 1.10969(18) 0.0947(2) 0.0772(8) Uani 1 1 d .
O15B O 0.4398(4) 1.16313(16) 0.1559(2) 0.1066(9) Uani 1 1 d .
O16B O 0.2791(4) 1.13635(17) 0.0348(2) 0.1124(10) Uani 1 1 d .
C2C C 0.5591(4) 0.39241(18) 0.20152(19) 0.0522(6) Uani 1 1 d .
C3C C 0.6854(4) 0.4770(2) 0.22067(18) 0.0538(6) Uani 1 1 d .
N4C N 0.6653(3) 0.53579(15) 0.30912(15) 0.0529(5) Uani 1 1 d .
C5C C 0.5966(3) 0.61840(17) 0.31927(16) 0.0462(6) Uani 1 1 d .
O6C O 0.5467(3) 0.65529(13) 0.25630(12) 0.0613(5) Uani 1 1 d .
N7C N 0.5891(3) 0.65929(15) 0.41035(14) 0.0510(5) Uani 1 1 d .
C8C C 0.5161(3) 0.74217(16) 0.44612(16) 0.0459(6) Uani 1 1 d .
C9C C 0.4241(3) 0.79401(19) 0.39404(19) 0.0553(6) Uani 1 1 d .
C10C C 0.3548(4) 0.87399(19) 0.43581(19) 0.0576(7) Uani 1 1 d .
C11C C 0.3753(3) 0.90180(16) 0.52878(17) 0.0485(6) Uani 1 1 d .
C12C C 0.4663(3) 0.85185(18) 0.58141(19) 0.0530(6) Uani 1 1 d .
C13C C 0.5381(3) 0.77264(18) 0.53991(17) 0.0513(6) Uani 1 1 d .
N14C N 0.2928(3) 0.98383(15) 0.57260(17) 0.0576(6) Uani 1 1 d .
O15C O 0.2128(3) 1.02706(16) 0.52529(16) 0.0836(7) Uani 1 1 d .
O16C O 0.3071(3) 1.00477(15) 0.65587(15) 0.0824(7) Uani 1 1 d .
C17 C 0.0343(8) 0.1751(3) 0.7257(3) 0.152(2) Uani 1 1 d .
H17A H -0.0726 0.1770 0.6950 0.229 Uiso 1 1 calc R
H17B H 0.0407 0.1153 0.7450 0.229 Uiso 1 1 calc R
H17C H 0.1221 0.1839 0.6846 0.229 Uiso 1 1 calc R
N18 N 0.0530(3) 0.24740(17) 0.80300(15) 0.0591(6) Uani 1 1 d .
C19 C 0.1271(5) 0.2275(3) 0.8863(2) 0.0997(12) Uani 1 1 d .
H19A H 0.2328 0.2015 0.8742 0.150 Uiso 1 1 calc R
H19B H 0.0537 0.1833 0.9105 0.150 Uiso 1 1 calc R
H19C H 0.1442 0.2845 0.9300 0.150 Uiso 1 1 calc R
C20 C 0.0134(4) 0.3328(2) 0.7957(2) 0.0654(7) Uani 1 1 d .
H20 H 0.0334 0.3785 0.8476 0.078 Uiso 1 1 calc R
O21 O -0.0461(3) 0.35839(17) 0.72880(15) 0.0881(7) Uani 1 1 d .
H2A H 0.289(3) 0.3050(19) 0.2301(16) 0.046(6) Uiso 1 1 d .
H2A' H 0.164(3) 0.3811(17) 0.2123(17) 0.047(7) Uiso 1 1 d .
H3A H 0.389(3) 0.4069(17) 0.3630(17) 0.052(7) Uiso 1 1 d .
H3A' H 0.217(3) 0.366(2) 0.3681(19) 0.063(8) Uiso 1 1 d .
H4A H 0.190(4) 0.527(2) 0.315(2) 0.070(9) Uiso 1 1 d .
H7A H 0.090(3) 0.6383(19) 0.402(2) 0.060(8) Uiso 1 1 d .
H9A H 0.236(4) 0.629(2) 0.628(2) 0.076(9) Uiso 1 1 d .
H10A H 0.178(4) 0.747(2) 0.755(2) 0.080(9) Uiso 1 1 d .
H12A H -0.102(3) 0.8769(19) 0.5871(18) 0.056(7) Uiso 1 1 d .
H13A H -0.065(3) 0.7584(19) 0.460(2) 0.066(8) Uiso 1 1 d .
H2B H 0.276(4) 0.341(2) 0.066(2) 0.089(10) Uiso 1 1 d .
H2B' H 0.451(4) 0.417(2) 0.055(2) 0.074(9) Uiso 1 1 d .
H3B H 0.192(3) 0.469(2) -0.002(2) 0.069(8) Uiso 1 1 d .
H3B' H 0.120(4) 0.475(2) 0.098(2) 0.079(10) Uiso 1 1 d .
H4B H 0.382(3) 0.5784(17) 0.1470(18) 0.050(7) Uiso 1 1 d .
H7B H 0.429(3) 0.7183(18) 0.1510(19) 0.048(7) Uiso 1 1 d .
H9B H 0.201(4) 0.804(2) -0.016(2) 0.071(9) Uiso 1 1 d .
H10B H 0.202(4) 0.966(2) -0.019(2) 0.085(10) Uiso 1 1 d .
H12B H 0.515(4) 1.020(2) 0.199(2) 0.066(9) Uiso 1 1 d .
H13B H 0.519(3) 0.8632(19) 0.2029(19) 0.058(8) Uiso 1 1 d .
H2C H 0.597(4) 0.352(2) 0.148(2) 0.070(8) Uiso 1 1 d .
H2C' H 0.550(3) 0.3558(19) 0.2514(19) 0.061(8) Uiso 1 1 d .
H3C H 0.811(4) 0.461(2) 0.218(2) 0.074(9) Uiso 1 1 d .
H3C' H 0.667(3) 0.5149(18) 0.1776(18) 0.050(7) Uiso 1 1 d .
H4C H 0.699(3) 0.5161(19) 0.362(2) 0.057(8) Uiso 1 1 d .
H7C H 0.641(3) 0.630(2) 0.4516(19) 0.061(8) Uiso 1 1 d .
H9C H 0.400(4) 0.772(2) 0.326(2) 0.075(9) Uiso 1 1 d .
H10C H 0.291(4) 0.913(2) 0.405(2) 0.074(9) Uiso 1 1 d .
H12C H 0.484(3) 0.870(2) 0.646(2) 0.068(8) Uiso 1 1 d .
H13C H 0.617(4) 0.734(2) 0.5757(19) 0.070(8) Uiso 1 1 d .

loop_
_atom_site_aniso_label
_atom_site_aniso_U_11
_atom_site_aniso_U_22
_atom_site_aniso_U_33
_atom_site_aniso_U_23
_atom_site_aniso_U_13
_atom_site_aniso_U_12
N1 0.0605(12) 0.0358(10) 0.0396(10) 0.0042(8) 0.0041(9) 0.0070(9)
C2A 0.0619(17) 0.0360(13) 0.0520(15) 0.0038(11) 0.0048(13) 0.0035(12)
C3A 0.0584(17) 0.0429(14) 0.0493(14) 0.0151(11) 0.0093(12) 0.0064(11)
N4A 0.0755(15) 0.0443(12) 0.0408(12) 0.0113(10) 0.0080(10) 0.0159(10)
C5A 0.0523(14) 0.0450(13) 0.0395(13) 0.0088(10) 0.0043(10) 0.0035(11)
O6A 0.0822(13) 0.0624(11) 0.0422(10) 0.0117(8) 0.0031(9) 0.0227(10)
N7A 0.0613(13) 0.0493(12) 0.0413(12) 0.0085(9) 0.0007(10) 0.0111(10)
C8A 0.0422(12) 0.0432(12) 0.0433(13) 0.0064(10) 0.0051(10) 0.0018(10)
C9A 0.0719(18) 0.0554(16) 0.0463(15) 0.0025(12) -0.0073(13) 0.0179(14)
C10A 0.078(2) 0.0661(18) 0.0496(16) 0.0003(14) -0.0074(14) 0.0174(15)
C11A 0.0551(15) 0.0515(15) 0.0524(15) -0.0010(12) 0.0074(12) 0.0043(12)
C12A 0.0550(15) 0.0472(14) 0.0622(17) 0.0061(12) 0.0080(13) 0.0106(12)
C13A 0.0568(15) 0.0524(15) 0.0494(15) 0.0127(12) 0.0019(12) 0.0089(12)
N14A 0.090(2) 0.0705(17) 0.0728(19) -0.0095(14) 0.0117(15) 0.0180(15)
O15A 0.208(4) 0.155(3) 0.0662(17) -0.0433(18) -0.036(2) 0.083(3)
O16A 0.129(2) 0.0901(18) 0.0987(19) -0.0054(15) 0.0290(16) 0.0479(17)
C2B 0.091(2) 0.0431(14) 0.0386(13) 0.0012(11) -0.0015(14) 0.0073(14)
C3B 0.079(2) 0.0494(15) 0.0510(16) 0.0078(12) -0.0120(15) -0.0009(14)
N4B 0.0796(16) 0.0403(11) 0.0484(12) 0.0084(9) -0.0132(12) 0.0020(10)
C5B 0.0568(15) 0.0473(14) 0.0408(13) 0.0093(11) 0.0062(11) 0.0081(11)
O6B 0.0768(13) 0.0551(11) 0.0550(11) 0.0127(9) -0.0157(10) 0.0037(9)
N7B 0.0652(14) 0.0423(12) 0.0520(13) 0.0103(10) -0.0123(11) 0.0060(10)
C8B 0.0526(14) 0.0431(13) 0.0423(13) 0.0078(10) 0.0059(11) 0.0105(10)
C9B 0.0750(18) 0.0511(15) 0.0464(14) 0.0090(12) -0.0056(13) 0.0091(13)
C10B 0.083(2) 0.0539(16) 0.0512(16) 0.0194(13) -0.0008(14) 0.0166(14)
C11B 0.0777(18) 0.0436(14) 0.0501(15) 0.0073(12) 0.0117(13) 0.0159(13)
C12B 0.082(2) 0.0470(16) 0.0500(15) -0.0019(13) -0.0027(14) 0.0073(14)
C13B 0.0709(18) 0.0490(15) 0.0445(14) 0.0082(12) -0.0073(13) 0.0110(13)
N14B 0.114(2) 0.0458(14) 0.0769(18) 0.0166(14) 0.0173(17) 0.0196(15)
O15B 0.149(3) 0.0462(13) 0.119(2) -0.0031(14) -0.0063(19) 0.0124(14)
O16B 0.171(3) 0.0643(15) 0.112(2) 0.0373(15) -0.0117(19) 0.0327(16)
C2C 0.0669(17) 0.0410(13) 0.0499(15) 0.0062(12) 0.0123(13) 0.0123(12)
C3C 0.0603(17) 0.0541(15) 0.0465(15) 0.0056(12) 0.0085(12) 0.0048(13)
N4C 0.0648(14) 0.0482(12) 0.0450(12) 0.0061(10) -0.0027(10) 0.0069(10)
C5C 0.0490(14) 0.0435(13) 0.0450(13) 0.0081(11) -0.0036(11) -0.0032(11)
O6C 0.0870(13) 0.0529(10) 0.0445(10) 0.0103(8) -0.0088(9) 0.0102(9)
N7C 0.0667(14) 0.0464(12) 0.0396(11) 0.0070(9) -0.0078(10) 0.0089(10)
C8C 0.0501(13) 0.0408(12) 0.0463(13) 0.0081(10) -0.0022(11) -0.0016(10)
C9C 0.0640(17) 0.0566(16) 0.0464(15) 0.0117(12) -0.0079(12) 0.0094(13)
C10C 0.0667(17) 0.0514(15) 0.0563(16) 0.0139(13) -0.0109(13) 0.0099(13)
C11C 0.0479(14) 0.0411(13) 0.0555(15) 0.0069(11) -0.0020(11) 0.0005(10)
C12C 0.0608(16) 0.0499(15) 0.0470(15) 0.0053(12) -0.0060(12) 0.0062(12)
C13C 0.0621(16) 0.0468(14) 0.0442(13) 0.0062(11) -0.0087(12) 0.0075(12)
N14C 0.0579(13) 0.0473(12) 0.0669(15) 0.0068(11) -0.0012(11) 0.0070(10)
O15C 0.0948(16) 0.0757(14) 0.0854(15) 0.0168(12) -0.0060(13) 0.0402(12)
O16C 0.1055(18) 0.0731(14) 0.0650(14) -0.0072(11) -0.0056(12) 0.0310(13)
C17 0.255(7) 0.087(3) 0.107(3) -0.018(3) -0.057(4) 0.059(4)
N18 0.0603(14) 0.0647(15) 0.0524(13) 0.0089(11) -0.0057(10) 0.0129(11)
C19 0.093(3) 0.140(4) 0.075(2) 0.035(2) -0.0082(19) 0.042(2)
C20 0.0710(19) 0.0659(18) 0.0583(17) 0.0077(14) 0.0000(14) 0.0063(15)
O21 0.1219(19) 0.0914(16) 0.0598(13) 0.0284(12) -0.0018(13) 0.0347(14)

loop_
_atom_type_symbol
_atom_type_description
_atom_type_scat_dispersion_real
_atom_type_scat_dispersion_imag
_atom_type_scat_source
C C 0.0033 0.0016 'International Tables Vol C Tables 4.2.6.8 and 6.1.1.4'
H H 0.0000 0.0000 'International Tables Vol C Tables 4.2.6.8 and 6.1.1.4'
N N 0.0061 0.0033 'International Tables Vol C Tables 4.2.6.8 and 6.1.1.4'
O O 0.0106 0.0060 'International Tables Vol C Tables 4.2.6.8 and 6.1.1.4'

loop_
_geom_angle_atom_site_label_1
_geom_angle_atom_site_label_2
_geom_angle_atom_site_label_3
_geom_angle
C2A N1 C2C 112.3(2)
C2A N1 C2B 111.5(2)
C2C N1 C2B 111.2(2)
N1 C2A C3A 113.0(2)
N1 C2A H2A 109.3(14)
C3A C2A H2A 104.0(14)
N1 C2A H2A' 106.1(16)
C3A C2A H2A' 108.4(16)
H2A C2A H2A' 116(2)
N4A C3A C2A 111.6(2)
N4A C3A H3A 110.8(15)
C2A C3A H3A 111.6(15)
N4A C3A H3A' 109.4(18)
C2A C3A H3A' 111.8(18)
H3A C3A H3A' 101(2)
C5A N4A C3A 120.4(2)
C5A N4A H4A 121(2)
C3A N4A H4A 118(2)
O6A C5A N4A 122.4(2)
O6A C5A N7A 124.1(2)
N4A C5A N7A 113.4(2)
C5A N7A C8A 129.2(2)
C5A N7A H7A 114.0(19)
C8A N7A H7A 116.8(19)
C9A C8A N7A 124.1(2)
C9A C8A C13A 118.8(2)
N7A C8A C13A 117.1(2)
C10A C9A C8A 119.8(3)
C10A C9A H9A 119.8(17)
C8A C9A H9A 120.3(17)
C11A C10A C9A 120.0(3)
C11A C10A H10A 118.2(19)
C9A C10A H10A 121.6(19)
C10A C11A C12A 121.6(3)
C10A C11A N14A 119.4(3)
C12A C11A N14A 119.0(3)
C13A C12A C11A 118.5(3)
C13A C12A H12A 119.6(17)
C11A C12A H12A 121.8(16)
C12A C13A C8A 121.3(3)
C12A C13A H13A 120.3(16)
C8A C13A H13A 117.9(16)
O15A N14A O16A 123.1(3)
O15A N14A C11A 118.8(3)
O16A N14A C11A 118.1(3)
N1 C2B C3B 111.5(2)
N1 C2B H2B 111.1(18)
C3B C2B H2B 104.4(18)
N1 C2B H2B' 106.6(18)
C3B C2B H2B' 106.4(17)
H2B C2B H2B' 117(3)
N4B C3B C2B 107.2(2)
N4B C3B H3B 112.0(16)
C2B C3B H3B 112.5(17)
N4B C3B H3B' 107.3(18)
C2B C3B H3B' 112.2(18)
H3B C3B H3B' 105(2)
C5B N4B C3B 123.8(2)
C5B N4B H4B 116.8(16)
C3B N4B H4B 119.2(16)
O6B C5B N4B 124.0(2)
O6B C5B N7B 124.3(2)
N4B C5B N7B 111.7(2)
C5B N7B C8B 129.6(2)
C5B N7B H7B 115.8(19)
C8B N7B H7B 113.3(19)
C13B C8B C9B 119.0(2)
C13B C8B N7B 116.7(2)
C9B C8B N7B 124.3(2)
C10B C9B C8B 119.3(3)
C10B C9B H9B 120.7(17)
C8B C9B H9B 119.9(17)
C11B C10B C9B 119.8(3)
C11B C10B H10B 122.7(19)
C9B C10B H10B 117.5(19)
C12B C11B C10B 121.4(2)
C12B C11B N14B 118.9(3)
C10B C11B N14B 119.7(3)
C13B C12B C11B 119.2(3)
C13B C12B H12B 123(2)
C11B C12B H12B 118(2)
C12B C13B C8B 121.3(3)
C12B C13B H13B 122.1(18)
C8B C13B H13B 116.6(18)
O16B N14B O15B 123.2(3)
O16B N14B C11B 119.1(3)
O15B N14B C11B 117.7(3)
N1 C2C C3C 112.1(2)
N1 C2C H2C 111.3(17)
C3C C2C H2C 106.0(17)
N1 C2C H2C' 104.7(16)
C3C C2C H2C' 114.6(16)
H2C C2C H2C' 108(2)
N4C C3C C2C 112.9(2)
N4C C3C H3C 107.2(16)
C2C C3C H3C 114.4(16)
N4C C3C H3C' 105.4(16)
C2C C3C H3C' 108.5(16)
H3C C3C H3C' 108(2)
C5C N4C C3C 123.9(2)
C5C N4C H4C 116.0(17)
C3C N4C H4C 120.1(17)
O6C C5C N4C 124.6(2)
O6C C5C N7C 122.8(2)
N4C C5C N7C 112.6(2)
C5C N7C C8C 127.9(2)
C5C N7C H7C 116.3(18)
C8C N7C H7C 115.8(18)
C13C C8C C9C 119.1(2)
C13C C8C N7C 116.7(2)
C9C C8C N7C 124.2(2)
C10C C9C C8C 119.9(2)
C10C C9C H9C 118.7(18)
C8C C9C H9C 121.3(18)
C11C C10C C9C 120.0(2)
C11C C10C H10C 114.9(18)
C9C C10C H10C 125.0(18)
C10C C11C C12C 121.0(2)
C10C C11C N14C 119.2(2)
C12C C11C N14C 119.7(2)
C11C C12C C13C 119.3(2)
C11C C12C H12C 123.0(18)
C13C C12C H12C 117.7(18)
C12C C13C C8C 120.6(2)
C12C C13C H13C 122.9(16)
C8C C13C H13C 116.3(16)
O15C N14C O16C 123.1(2)
O15C N14C C11C 119.0(2)
O16C N14C C11C 118.0(2)
N18 C17 H17A 109.5
N18 C17 H17B 109.5
H17A C17 H17B 109.5
N18 C17 H17C 109.5
H17A C17 H17C 109.5
H17B C17 H17C 109.5
C20 N18 C17 119.9(3)
C20 N18 C19 121.2(3)
C17 N18 C19 118.8(3)
N18 C19 H19A 109.5
N18 C19 H19B 109.5
H19A C19 H19B 109.5
N18 C19 H19C 109.5
H19A C19 H19C 109.5
H19B C19 H19C 109.5
O21 C20 N18 127.1(3)
O21 C20 H20 116.4
N18 C20 H20 116.4

loop_
_geom_bond_atom_site_label_1
_geom_bond_atom_site_label_2
_geom_bond_distance
N1 C2A 1.464(3)
N1 C2C 1.464(3)
N1 C2B 1.468(3)
C2A C3A 1.512(4)
C2A H2A 0.97(3)
C2A H2A' 0.90(3)
C3A N4A 1.451(3)
C3A H3A 0.98(3)
C3A H3A' 0.91(3)
N4A C5A 1.341(3)
N4A H4A 0.84(3)
C5A O6A 1.232(3)
C5A N7A 1.378(3)
N7A C8A 1.390(3)
N7A H7A 0.87(3)
C8A C9A 1.388(3)
C8A C13A 1.397(3)
C9A C10A 1.383(4)
C9A H9A 1.01(3)
C10A C11A 1.365(4)
C10A H10A 0.99(3)
C11A C12A 1.378(4)
C11A N14A 1.464(4)
C12A C13A 1.372(4)
C12A H12A 0.96(3)
C13A H13A 1.03(3)
N14A O15A 1.192(4)
N14A O16A 1.212(4)
C2B C3B 1.524(4)
C2B H2B 1.04(3)
C2B H2B' 1.01(3)
C3B N4B 1.453(3)
C3B H3B 1.01(3)
C3B H3B' 1.00(3)
N4B C5B 1.346(3)
N4B H4B 0.91(3)
C5B O6B 1.223(3)
C5B N7B 1.379(3)
N7B C8B 1.395(3)
N7B H7B 0.80(3)
C8B C13B 1.385(4)
C8B C9B 1.394(3)
C9B C10B 1.389(4)
C9B H9B 1.01(3)
C10B C11B 1.370(4)
C10B H10B 0.98(3)
C11B C12B 1.368(4)
C11B N14B 1.463(4)
C12B C13B 1.363(4)
C12B H12B 0.84(3)
C13B H13B 0.87(3)
N14B O16B 1.209(4)
N14B O15B 1.224(4)
C2C C3C 1.517(4)
C2C H2C 0.97(3)
C2C H2C' 0.98(3)
C3C N4C 1.461(3)
C3C H3C 1.05(3)
C3C H3C' 0.92(3)
N4C C5C 1.338(3)
N4C H4C 0.92(3)
C5C O6C 1.220(3)
C5C N7C 1.387(3)
N7C C8C 1.403(3)
N7C H7C 0.90(3)
C8C C13C 1.390(3)
C8C C9C 1.391(3)
C9C C10C 1.380(4)
C9C H9C 1.01(3)
C10C C11C 1.373(4)
C10C H10C 0.95(3)
C11C C12C 1.373(3)
C11C N14C 1.465(3)
C12C C13C 1.379(4)
C12C H12C 0.95(3)
C13C H13C 1.05(3)
N14C O15C 1.211(3)
N14C O16C 1.222(3)
C17 N18 1.416(5)
C17 H17A 0.9600
C17 H17B 0.9600
C17 H17C 0.9600
N18 C20 1.319(4)
N18 C19 1.434(4)
C19 H19A 0.9600
C19 H19B 0.9600
C19 H19C 0.9600
C20 O21 1.210(3)
C20 H20 0.9300

loop_
_geom_hbond_atom_site_label_D
_geom_hbond_atom_site_label_H
_geom_hbond_atom_site_label_A
_geom_hbond_distance_DH
_geom_hbond_distance_HA
_geom_hbond_distance_DA
_geom_hbond_angle_DHA
_geom_hbond_site_symmetry_A
N4A H4A O21 0.84(3) 2.25(3) 2.969(3) 145(3) 2_566
N4C H4C O6A 0.92(3) 2.01(3) 2.912(3) 169(2) 2_666
N7A H7A O21 0.87(3) 1.97(3) 2.818(3) 164(3) 2_566
C2A H2A O15B 0.97(3) 2.56(3) 3.442(4) 150.9(18) 1_545
C10B H10B O15A 0.98(3) 2.50(3) 3.270(4) 135(2) 1_554
C12A H12A O15C 0.96(3) 2.52(3) 3.356(4) 146(2) 2_576
C17 H17B O16A 0.96 2.57 3.423(6) 148.7 1_545
